data_4510704
loop_
_publ_author_name
'Olejniczak, Anna'
'Anio\/la, Michalina'
'Szafra\'nski, Marek'
'Budzianowski, Armand'
'Katrusiak, Andrzej'

_publ_section_title
;
 New Polar Phases of 1,4-Diazabicyclo[2.2.2]octane Perchlorate, An
 NH+&#x00B7;&#x00B7;&#x00B7;N Hydrogen-Bonded Ferroelectric
;
_journal_issue 7
_journal_name_full 'Crystal Growth &amp; Design'
_journal_page_first 2872
_journal_paper_doi 10.1021/cg400276c
_journal_volume 13
_journal_year 2013
_chemical_formula_moiety 'C6 H13 N2, Cl O4'
_chemical_formula_sum 'C6 H13 Cl N2 O4'
_chemical_formula_weight 212.63
_chemical_name_common
;
dabcoHClO4
;
_chemical_name_systematic
; 
1,4-diazabicyclo[2.2.2]octane perchlorate
;
_space_group_IT_number 29
_symmetry_space_group_name_Hall 'P -2bc -2c'
_symmetry_space_group_name_H-M 'P c 21 b'
_atom_sites_solution_hydrogens geom
_atom_sites_solution_primary direct
_atom_sites_solution_secondary difmap
_audit_creation_method SHELXL-97
_cell_angle_alpha 90.00
_cell_angle_beta 90.00
_cell_angle_gamma 90.00
_cell_formula_units_Z 8
_cell_length_a 6.0197(11)
_cell_length_b 12.929(3)
_cell_length_c 20.964(4)
_cell_measurement_pressure 1800000
_cell_measurement_reflns_used 9087
_cell_measurement_temperature 296(2)
_cell_measurement_theta_max 28.47
_cell_measurement_theta_min 3.38
_cell_volume 1631.6(6)
_computing_cell_refinement 'CrysAlis (Oxford Diffraction, 2002)'
_computing_data_collection 'CrysAlis (Oxford Diffraction, 2002)'
_computing_data_reduction 'CrysAlis (Oxford Diffraction, 2002)'
_computing_molecular_graphics
;X-Seed (Barbour, 2001) 
and POV-Ray (Persistence of Vision, 2004)
;
_computing_publication_material 'SHELXL-97 (Sheldrick, 1997)'
_computing_structure_refinement 'SHELXL-97 (Sheldrick, 1997)'
_computing_structure_solution 'SHELXS-97 (Sheldrick, 1997)'
_diffrn_ambient_temperature 296(2)
_diffrn_measured_fraction_theta_full 0.460
_diffrn_measured_fraction_theta_max 0.460
_diffrn_measurement_device_type 'Kuma KM4CCD \k geometry'
_diffrn_measurement_method
;HP omega scans - for more details see:
A. Budzianowski, A. Katrusiak in High-Pressure Crystallography
(Eds.: A. Katrusiak, P. F. McMillan),
Dordrecht: Kluwer Acad. Publ., 2004 pp.157-168
;
_diffrn_radiation_monochromator graphite
_diffrn_radiation_source 'fine-focus sealed tube'
_diffrn_radiation_type MoK\a
_diffrn_radiation_wavelength 0.71073
_diffrn_reflns_av_R_equivalents 0.1606
_diffrn_reflns_av_sigmaI/netI 0.1377
_diffrn_reflns_limit_h_max 7
_diffrn_reflns_limit_h_min -8
_diffrn_reflns_limit_k_max 11
_diffrn_reflns_limit_k_min -11
_diffrn_reflns_limit_l_max 23
_diffrn_reflns_limit_l_min -23
_diffrn_reflns_number 9087
_diffrn_reflns_theta_full 28.47
_diffrn_reflns_theta_max 28.47
_diffrn_reflns_theta_min 3.38
_exptl_absorpt_coefficient_mu 0.453
_exptl_absorpt_correction_T_max 0.86
_exptl_absorpt_correction_T_min 0.43
_exptl_absorpt_correction_type integration
_exptl_absorpt_process_details
;
Katrusiak, A. (2003). REDSHABS - Program for correcting
reflections intensities for DAC absorption, gasket shadowing
and sample crystal absorption. Adam Mickiewicz University, Pozna\'n.
Katrusiak, A. (2004). Z. Kristallogr. 219, 461-467
;
_exptl_crystal_colour colourless
_exptl_crystal_density_diffrn 1.731
_exptl_crystal_density_method 'not measured'
_exptl_crystal_description plate
_exptl_crystal_F_000 896
_exptl_crystal_size_max 0.25
_exptl_crystal_size_mid 0.18
_exptl_crystal_size_min 0.10
_refine_diff_density_max 0.290
_refine_diff_density_min -0.367
_refine_diff_density_rms 0.084
_refine_ls_abs_structure_details 'Flack H D (1983), Acta Cryst. A39, 876-881'
_refine_ls_abs_structure_Flack 0.39(18)
_refine_ls_extinction_coef 0.0046(13)
_refine_ls_extinction_expression Fc^*^=kFc[1+0.001xFc^2^\l^3^/sin(2\q)]^-1/4^
_refine_ls_extinction_method SHELXL
_refine_ls_goodness_of_fit_ref 1.040
_refine_ls_hydrogen_treatment constr
_refine_ls_matrix_type full
_refine_ls_number_parameters 156
_refine_ls_number_reflns 1861
_refine_ls_number_restraints 7
_refine_ls_restrained_S_all 1.041
_refine_ls_R_factor_all 0.1466
_refine_ls_R_factor_gt 0.0907
_refine_ls_shift/su_max 0.000
_refine_ls_shift/su_mean 0.000
_refine_ls_structure_factor_coef Fsqd
_refine_ls_weighting_details 'calc w=1/[\s^2^(Fo^2^)+(0.0877P)^2^+0.0000P] where P=(Fo^2^+2Fc^2^)/3'
_refine_ls_weighting_scheme calc
_refine_ls_wR_factor_gt 0.1682
_refine_ls_wR_factor_ref 0.1946
_reflns_number_gt 1155
_reflns_number_total 1861
_reflns_threshold_expression >2sigma(I)
_cod_data_source_file cg400276c_si_002.cif
_cod_data_source_block dabcoHClO4_X_1.8GPa
_cod_original_cell_volume 1631.5(6)
_cod_database_code 4510704

loop_
_symmetry_equiv_pos_as_xyz
'x, y, z'
'-x, y+1/2, -z'
'-x, y, z+1/2'
'x, y+1/2, -z+1/2'

loop_
_atom_site_label
_atom_site_type_symbol
_atom_site_fract_x
_atom_site_fract_y
_atom_site_fract_z
_atom_site_U_iso_or_equiv
_atom_site_adp_type
_atom_site_occupancy
_atom_site_symmetry_multiplicity
_atom_site_calc_flag
_atom_site_refinement_flags
Cl1 Cl 0.4589(4) 0.9203(3) 0.39262(14) 0.0251(10) Uani 1 1 d .
Cl11 Cl 0.4408(4) 0.3720(3) 0.36140(15) 0.0280(11) Uani 1 1 d .
O1 O 0.6328(13) 0.4230(11) 0.3864(5) 0.061(4) Uani 1 1 d .
O2 O 0.2481(12) 0.4140(10) 0.3890(4) 0.061(4) Uani 1 1 d .
O3 O 0.4575(13) 0.2643(9) 0.3766(4) 0.042(3) Uani 1 1 d .
O4 O 0.4298(12) 0.3865(10) 0.2952(4) 0.059(4) Uani 1 1 d .
O11 O 0.6607(14) 0.8804(10) 0.3696(4) 0.080(5) Uani 1 1 d .
O12 O 0.4475(10) 0.9011(10) 0.4604(4) 0.044(3) Uani 1 1 d U
O13 O 0.2747(13) 0.8735(9) 0.3615(4) 0.061(3) Uani 1 1 d .
O14 O 0.4511(13) 1.0279(11) 0.3843(4) 0.043(3) Uani 1 1 d .
N1 N 0.9210(11) 0.1485(10) 0.1887(4) 0.034(2) Uiso 1 1 d .
H1N H 0.9555 0.1505 0.1464 0.041 Uiso 0.50 1 calc PR
N2 N 0.8254(11) 0.1376(9) 0.3045(4) 0.034(2) Uiso 1 1 d .
H2N H 0.7911 0.1329 0.3467 0.041 Uiso 0.50 1 calc PR
C1 C 0.6809(13) 0.1461(11) 0.1965(4) 0.031(3) Uiso 1 1 d .
H1A H 0.6175 0.0923 0.1699 0.038 Uiso 1 1 calc R
H1B H 0.6175 0.2118 0.1837 0.038 Uiso 1 1 calc R
C2 C 0.6276(11) 0.1249(10) 0.2660(4) 0.028(2) Uiso 1 1 d .
H2A H 0.5134 0.1724 0.2805 0.033 Uiso 1 1 calc R
H2B H 0.5715 0.0550 0.2706 0.033 Uiso 1 1 calc R
C3 C 1.0170(18) 0.2358(12) 0.2205(6) 0.043(3) Uiso 1 1 d .
H3A H 0.9722 0.2993 0.1995 0.051 Uiso 1 1 calc R
H3B H 1.1778 0.2313 0.2193 0.051 Uiso 1 1 calc R
C4 C 0.9341(18) 0.2353(12) 0.2911(6) 0.037(3) Uiso 1 1 d .
H4A H 1.0590 0.2447 0.3198 0.045 Uiso 1 1 calc R
H4B H 0.8308 0.2919 0.2978 0.045 Uiso 1 1 calc R
C5 C 1.0176(18) 0.0560(13) 0.2177(7) 0.047(4) Uiso 1 1 d .
H5A H 0.9558 -0.0049 0.1973 0.057 Uiso 1 1 calc R
H5B H 1.1767 0.0559 0.2103 0.057 Uiso 1 1 calc R
C6 C 0.976(2) 0.0508(13) 0.2854(8) 0.057(5) Uiso 1 1 d .
H6A H 1.1147 0.0558 0.3085 0.069 Uiso 1 1 calc R
H6B H 0.9070 -0.0149 0.2959 0.069 Uiso 1 1 calc R
N11 N 0.0233(11) 0.6570(10) 0.4404(4) 0.033(2) Uiso 1 1 d .
H11N H -0.0268 0.6586 0.3995 0.039 Uiso 0.50 1 calc PR
N12 N 0.1663(9) 0.6483(8) 0.5538(3) 0.0209(19) Uiso 1 1 d .
H12N H 0.2172 0.6448 0.5947 0.025 Uiso 0.50 1 calc PR
C11 C 0.2784(12) 0.6502(10) 0.4408(4) 0.033(3) Uiso 1 1 d .
H11A H 0.3268 0.5855 0.4220 0.039 Uiso 1 1 calc R
H11B H 0.3416 0.7068 0.4164 0.039 Uiso 1 1 calc R
C12 C 0.3504(13) 0.6564(13) 0.5077(5) 0.044(3) Uiso 1 1 d .
H12A H 0.4265 0.7217 0.5143 0.053 Uiso 1 1 calc R
H12B H 0.4559 0.6013 0.5159 0.053 Uiso 1 1 calc R
C13 C -0.050(2) 0.7491(13) 0.4739(6) 0.049(4) Uiso 1 1 d .
H13A H -0.2099 0.7562 0.4712 0.059 Uiso 1 1 calc R
H13B H 0.0186 0.8103 0.4558 0.059 Uiso 1 1 calc R
C14 C 0.024(2) 0.7345(14) 0.5448(7) 0.054(4) Uiso 1 1 d .
H14A H 0.1007 0.7965 0.5589 0.065 Uiso 1 1 calc R
H14B H -0.1066 0.7259 0.5713 0.065 Uiso 1 1 calc R
C15 C -0.0620(15) 0.5595(10) 0.4736(5) 0.024(2) Uiso 1 1 d .
H15A H -0.2226 0.5618 0.4770 0.029 Uiso 1 1 calc R
H15B H -0.0211 0.4986 0.4492 0.029 Uiso 1 1 calc R
C16 C 0.037(2) 0.5553(15) 0.5366(7) 0.065(4) Uiso 1 1 d .
H16B H 0.1344 0.4955 0.5387 0.078 Uiso 1 1 calc R
H16A H -0.0795 0.5457 0.5678 0.078 Uiso 1 1 calc R

loop_
_atom_site_aniso_label
_atom_site_aniso_U_11
_atom_site_aniso_U_22
_atom_site_aniso_U_33
_atom_site_aniso_U_23
_atom_site_aniso_U_13
_atom_site_aniso_U_12
Cl1 0.0297(11) 0.015(4) 0.031(3) -0.0007(12) -0.0033(12) -0.0034(19)
Cl11 0.0282(12) 0.021(4) 0.035(3) 0.0004(13) -0.0057(13) -0.0022(17)
O1 0.053(4) 0.050(14) 0.080(10) 0.005(5) -0.020(4) -0.016(7)
O2 0.043(4) 0.027(15) 0.111(10) -0.016(5) 0.015(4) 0.001(7)
O3 0.059(5) 0.016(15) 0.050(8) 0.009(5) 0.020(4) 0.006(5)
O4 0.075(5) 0.070(15) 0.033(9) 0.012(5) -0.021(4) -0.005(6)
O11 0.070(5) 0.125(17) 0.044(9) -0.002(6) -0.006(5) 0.048(7)
O12 0.068(4) 0.027(8) 0.037(6) 0.006(3) 0.004(4) -0.017(5)
O13 0.074(5) 0.053(14) 0.057(8) 0.012(5) -0.031(4) -0.027(7)
O14 0.056(5) 0.029(14) 0.045(9) 0.005(4) 0.002(4) -0.008(6)

loop_
_atom_type_symbol
_atom_type_description
_atom_type_scat_dispersion_real
_atom_type_scat_dispersion_imag
_atom_type_scat_source
C C 0.0033 0.0016 'International Tables Vol C Tables 4.2.6.8 and 6.1.1.4'
H H 0.0000 0.0000 'International Tables Vol C Tables 4.2.6.8 and 6.1.1.4'
N N 0.0061 0.0033 'International Tables Vol C Tables 4.2.6.8 and 6.1.1.4'
I I -0.4742 1.8119 'International Tables Vol C Tables 4.2.6.8 and 6.1.1.4'

loop_
_geom_angle_atom_site_label_1
_geom_angle_atom_site_label_2
_geom_angle_atom_site_label_3
_geom_angle
O14 Cl1 O11 110.5(7)
O14 Cl1 O13 109.8(6)
O11 Cl1 O13 111.1(7)
O14 Cl1 O12 107.0(6)
O11 Cl1 O12 108.4(5)
O13 Cl1 O12 110.0(5)
O4 Cl11 O2 108.5(6)
O4 Cl11 O1 109.8(6)
O2 Cl11 O1 109.8(7)
O4 Cl11 O3 110.7(6)
O2 Cl11 O3 110.0(6)
O1 Cl11 O3 108.1(7)
C3 N1 C1 111.4(10)
C3 N1 C5 106.8(10)
C1 N1 C5 109.3(10)
C3 N1 H1N 109.8
C1 N1 H1N 109.8
C5 N1 H1N 109.8
C2 N2 C4 111.3(9)
C2 N2 C6 105.3(9)
C4 N2 C6 109.2(9)
C2 N2 H2N 110.3
C4 N2 H2N 110.3
C6 N2 H2N 110.3
N1 C1 C2 108.8(8)
N1 C1 H1A 109.9
C2 C1 H1A 109.9
N1 C1 H1B 109.9
C2 C1 H1B 109.9
H1A C1 H1B 108.3
N2 C2 C1 109.9(7)
N2 C2 H2A 109.7
C1 C2 H2A 109.7
N2 C2 H2B 109.7
C1 C2 H2B 109.7
H2A C2 H2B 108.2
N1 C3 C4 108.0(11)
N1 C3 H3A 110.1
C4 C3 H3A 110.1
N1 C3 H3B 110.1
C4 C3 H3B 110.1
H3A C3 H3B 108.4
N2 C4 C3 109.3(11)
N2 C4 H4A 109.8
C3 C4 H4A 109.8
N2 C4 H4B 109.8
C3 C4 H4B 109.8
H4A C4 H4B 108.3
C6 C5 N1 112.2(13)
C6 C5 H5A 109.2
N1 C5 H5A 109.2
C6 C5 H5B 109.2
N1 C5 H5B 109.2
H5A C5 H5B 107.9
C5 C6 N2 109.5(13)
C5 C6 H6A 109.8
N2 C6 H6A 109.8
C5 C6 H6B 109.8
N2 C6 H6B 109.8
H6A C6 H6B 108.2
C13 N11 C15 110.8(10)
C13 N11 C11 110.3(9)
C15 N11 C11 106.7(9)
C13 N11 H11N 109.7
C15 N11 H11N 109.7
C11 N11 H11N 109.7
C14 N12 C12 108.0(9)
C14 N12 C16 106.9(9)
C12 N12 C16 107.0(10)
C14 N12 H12N 111.5
C12 N12 H12N 111.5
C16 N12 H12N 111.5
C12 C11 N11 107.2(7)
C12 C11 H11A 110.3
N11 C11 H11A 110.3
C12 C11 H11B 110.3
N11 C11 H11B 110.3
H11A C11 H11B 108.5
C11 C12 N12 113.6(7)
C11 C12 H12A 108.8
N12 C12 H12A 108.8
C11 C12 H12B 108.8
N12 C12 H12B 108.8
H12A C12 H12B 107.7
N11 C13 C14 105.9(12)
N11 C13 H13A 110.6
C14 C13 H13A 110.6
N11 C13 H13B 110.6
C14 C13 H13B 110.6
H13A C13 H13B 108.7
N12 C14 C13 113.2(13)
N12 C14 H14A 108.9
C13 C14 H14A 108.9
N12 C14 H14B 108.9
C13 C14 H14B 108.9
H14A C14 H14B 107.8
C16 C15 N11 107.8(10)
C16 C15 H15A 110.1
N11 C15 H15A 110.1
C16 C15 H15B 110.1
N11 C15 H15B 110.1
H15A C15 H15B 108.5
C15 C16 N12 114.2(13)
C15 C16 H16B 108.7
N12 C16 H16B 108.7
C15 C16 H16A 108.7
N12 C16 H16A 108.7
H16B C16 H16A 107.6

loop_
_geom_bond_atom_site_label_1
_geom_bond_atom_site_label_2
_geom_bond_distance
Cl1 O14 1.403(13)
Cl1 O11 1.406(9)
Cl1 O13 1.422(8)
Cl1 O12 1.444(9)
Cl11 O4 1.402(9)
Cl11 O2 1.405(9)
Cl11 O1 1.430(10)
Cl11 O3 1.432(11)
N1 C3 1.433(17)
N1 C1 1.455(10)
N1 C5 1.462(18)
N1 H1N 0.9100
N2 C2 1.447(10)
N2 C4 1.450(16)
N2 C6 1.496(17)
N2 H2N 0.9100
C1 C2 1.517(12)
C1 H1A 0.9700
C1 H1B 0.9700
C2 H2A 0.9700
C2 H2B 0.9700
C3 C4 1.563(17)
C3 H3A 0.9700
C3 H3B 0.9700
C4 H4A 0.9700
C4 H4B 0.9700
C5 C6 1.444(17)
C5 H5A 0.9700
C5 H5B 0.9700
C6 H6A 0.9700
C6 H6B 0.9700
N11 C13 1.451(18)
N11 C15 1.527(16)
N11 C11 1.538(10)
N11 H11N 0.9100
N12 C14 1.417(16)
N12 C12 1.475(10)
N12 C16 1.476(18)
N12 H12N 0.9100
C11 C12 1.470(11)
C11 H11A 0.9700
C11 H11B 0.9700
C12 H12A 0.9700
C12 H12B 0.9700
C13 C14 1.564(18)
C13 H13A 0.9700
C13 H13B 0.9700
C14 H14A 0.9700
C14 H14B 0.9700
C15 C16 1.451(16)
C15 H15A 0.9700
C15 H15B 0.9700
C16 H16B 0.9700
C16 H16A 0.9700

loop_
_geom_torsion_atom_site_label_1
_geom_torsion_atom_site_label_2
_geom_torsion_atom_site_label_3
_geom_torsion_atom_site_label_4
_geom_torsion
C3 N1 C1 C2 -67.4(13)
C5 N1 C1 C2 50.4(13)
C4 N2 C2 C1 50.1(12)
C6 N2 C2 C1 -68.0(12)
N1 C1 C2 N2 13.2(13)
C1 N1 C3 C4 52.6(14)
C5 N1 C3 C4 -66.7(10)
C2 N2 C4 C3 -64.1(12)
C6 N2 C4 C3 51.7(12)
N1 C3 C4 N2 11.1(14)
C3 N1 C5 C6 58.7(12)
C1 N1 C5 C6 -62.0(15)
N1 C5 C6 N2 5.5(16)
C2 N2 C6 C5 57.6(14)
C4 N2 C6 C5 -61.9(13)
C13 N11 C11 C12 54.6(14)
C15 N11 C11 C12 -65.8(12)
N11 C11 C12 N12 10.2(14)
C14 N12 C12 C11 -63.7(14)
C16 N12 C12 C11 51.1(14)
C15 N11 C13 C14 53.6(10)
C11 N11 C13 C14 -64.3(14)
C12 N12 C14 C13 51.9(14)
C16 N12 C14 C13 -63.0(13)
N11 C13 C14 N12 9.4(15)
C13 N11 C15 C16 -63.8(11)
C11 N11 C15 C16 56.3(12)
N11 C15 C16 N12 6.8(14)
C14 N12 C16 C15 53.6(14)
C12 N12 C16 C15 -62.0(14)
